data_2001998
loop_
_publ_author_name
'Olmstead, M. M.'
'Speier, G.'
'Szab\'o, L.'

_publ_section_title
;
 Structure of [Cu(CN)(py)~2~]
;
_journal_issue 2
_journal_name_full 'Acta Crystallographica Section C'
_journal_page_first 370
_journal_page_last 372
_journal_paper_doi 10.1107/S0108270192009326
_journal_volume 49
_journal_year 1993
_chemical_formula_sum 'C11 H10 Cu N3'
_chemical_formula_weight 247.8
_symmetry_cell_setting monoclinic
_symmetry_space_group_name_Hall 'C -2yc'
_symmetry_space_group_name_H-M 'C 1 c 1'
_atom_type_scat_source IntTabIV
_cell_angle_alpha 90.0
_cell_angle_beta 119.440(10)
_cell_angle_gamma 90.0
_cell_formula_units_Z 8
_cell_length_a 9.082(2)
_cell_length_b 31.835(7)
_cell_length_c 9.000(2)
_cell_measurement_reflns_used 42
_cell_measurement_temperature 130
_cell_measurement_theta_max 18
_cell_measurement_theta_min 9
_cell_volume 2266.1(9)
_diffrn_measurement_device 'Syntex P2~1~'
_diffrn_radiation_type 'Mo K\a'
_diffrn_radiation_wavelength 0.71073
_diffrn_reflns_av_R_equivalents 0.025
_diffrn_reflns_limit_h_max 11
_diffrn_reflns_limit_h_min 0
_diffrn_reflns_limit_k_max 40
_diffrn_reflns_limit_k_min 0
_diffrn_reflns_limit_l_max 10
_diffrn_reflns_limit_l_min -11
_diffrn_reflns_number 5533
_diffrn_reflns_theta_max 55.0
_diffrn_standards_decay_% 1.4
_diffrn_standards_interval_count 197
_diffrn_standards_number 3
_exptl_absorpt_coefficient_mu 1.90
_exptl_absorpt_correction_T_max 0.45
_exptl_absorpt_correction_T_min 0.33
_exptl_absorpt_correction_type empirical
_exptl_crystal_density_diffrn 1.45
_exptl_crystal_size_max 0.60
_exptl_crystal_size_mid 0.50
_exptl_crystal_size_min 0.50
_refine_diff_density_max 0.41
_refine_diff_density_min -0.65
_refine_ls_goodness_of_fit_obs 1.60
_refine_ls_number_parameters 269
_refine_ls_number_reflns 2695
_refine_ls_R_factor_obs 0.032
_refine_ls_shift/esd_max 0.055
_refine_ls_structure_factor_coef F
_refine_ls_weighting_details 'w = [\s^2^(F)+0.0003F^2^]^-1^'
_refine_ls_weighting_scheme calc
_refine_ls_wR_factor_obs 0.035
_reflns_number_observed 2695
_reflns_number_total 2782
_reflns_observed_criterion F>4.0\s(F)
_cod_data_source_file al1021.cif
_cod_data_source_block al1021_structure_1_of_1
_cod_depositor_comments
;
The following automatic conversions were performed:

'_refine_ls_weighting_scheme' value '[\s^2^(F)+0.0003F^2^]^-1^' was
changed to 'calc'. New tag '_refine_ls_weighting_details' was
created. The value of the new tag was set to 'w =
[\s^2^(F)+0.0003F^2^]^-1^'.

Automatic conversion script
Id: cif_fix_values 3143 2015-03-26 13:38:13Z robertas 
;
_cod_original_cell_volume 2266.0(10)
_cod_original_formula_sum 'C11 H10 Cu1 N3'
_cod_database_code 2001998

loop_
_atom_site_label
_atom_site_fract_x
_atom_site_fract_y
_atom_site_fract_z
_atom_site_U_iso_or_equiv
Cu(1) .7565 .219500(10) .3526 .0290(10)
N(1) .9299(5) .24640(10) .5604(5) .0300(10)
N(2) .9070(5) .20650(10) .2267(5) .0310(10)
N(3) .7614(5) .15700(10) .4278(5) .0310(10)
C(1) .5474(5) .23950(10) .1772(6) .025(2)
C(2) .8341(8) .1914(2) .0734(8) .051(2)
C(3) .9107(9) .1879(3) -.0269(9) .064(3)
C(4) 1.0731(8) .2035(2) .0398(8) .050(3)
C(5) 1.1515(8) .2196(2) .1998(9) .053(3)
C(6) 1.0640(7) .2206(2) .2891(7) .046(2)
C(7) .6448(8) .1294(2) .3243(7) .047(2)
C(8) .6628(10) .0859(2) .3551(9) .059(4)
C(9) .8001(10) .0718(2) .4955(12) .065(4)
C(10) .9212(9) .0993(2) .6039(12) .070(4)
C(11) .8942(7) .1419(2) .5657(8) .044(2)
Cu(2) .07690(10) .46710(10) .29600(10) .0350(10)
N(4) .0383(5) .48960(10) .4762(5) .035(2)
N(5) -.0169(5) .40580(10) .2586(5) .0320(10)
N(6) .3432(5) .45220(10) .4527(6) .038(2)
C(12) .0442(6) .49410(10) .0947(6) .029(2)
C(13) .0020(8) .3794(2) .1542(8) .047(3)
C(14) -.0498(10) .3378(2) .1361(11) .068(4)
C(15) -.1295(9) .3233(2) .2252(10) .067(3)
C(16) -.1457(8) .3498(2) .3292(8) .060(3)
C(17) -.0896(6) .3912(2) .3473(7) .042(2)
C(18) .3939(9) .4276(2) .5911(8) .061(3)
C(19) .5581(12) .4247(3) .7181(11) .061(3)
C(20) .6799(10) .4478(3) .7002(16) .118(6)
C(21) .6306(10) .4724(3) .5503(17) .100(6)
C(22) .4651(9) .4732(2) .4455(11) .062(3)
H(2) .7240 .1793 .0305 .062
H(3) .8512 .1776 -.1419 .074
H(4) 1.1316 .2017 -.0242 .065
H(5) 1.2640 .2306 .2477 .058
H(6) 1.1205 .2319 .4024 .058
H(7) .5454 .1403 .2273 .055
H(8) .5790 .0668 .2765 .062
H(9) .8134 .0421 .5163 .074
H(10) 1.0169 .0893 .7065 .076
H(11) .9777 .1617 .6397 .049
H(13) .0553 .3902 .0929 .057
H(14) -.0387 .3198 .0568 .079
H(15) -.1654 .2947 .2163 .072
H(16) -.1965 .3399 .3941 .057
H(17) -.1043 .4093 .4240 .046
H(18) .3099 .4112 .5996 .076
H(19) .5915 .4074 .8168 .089
H(20) .7962 .4470 .7878 .107
H(21) .7170 .4870 .5393 .100
H(22) .4341 .4904 .3468 .066

loop_
_geom_angle_atom_site_label_1
_geom_angle_atom_site_label_2
_geom_angle_atom_site_label_3
_geom_angle
_geom_angle_publ_flag
N(1) Cu(1) N(2) 99.4(2) yes
N(2) Cu(1) N(3) 93.9(2) yes
N(2) Cu(1) C(1) 104.9(2) yes
Cu(1) N(1) C(1) 171.1(5) yes
Cu(1) N(2) C(6) 121.9(4) no
Cu(1) N(3) C(7) 120.9(3) no
C(7) N(3) C(11) 117.3(4) no
N(2) C(2) C(3) 124.5(6) no
C(3) C(4) C(5) 119.3(8) no
N(2) C(6) C(5) 123.5(5) no
C(7) C(8) C(9) 118.6(5) no
C(9) C(10) C(11) 117.7(6) no
N(4) Cu(2) N(5) 104.5(2) yes
N(5) Cu(2) N(6) 97.80(10) yes
N(5) Cu(2) C(12) 114.2(2) yes
Cu(2) N(4) C(12) 167.8(4) yes
Cu(2) N(5) C(17) 120.5(3) no
Cu(2) N(6) C(18) 119.6(5) no
C(18) N(6) C(22) 115.2(5) no
N(5) C(13) C(14) 122.0(8) no
C(14) C(15) C(16) 117.9(6) no
N(5) C(17) C(16) 121.1(6) no
C(18) C(19) C(20) 117.9(9) no
C(20) C(21) C(22) 113.7(10) no
N(1) Cu(1) N(3) 103.10(10) yes
N(1) Cu(1) C(1) 131.3(2) yes
N(3) Cu(1) C(1) 116.3(2) yes
Cu(1) N(2) C(2) 119.8(4) no
C(2) N(2) C(6) 117.1(6) no
Cu(1) N(3) C(11) 120.8(3) no
Cu(1) C(1) N(1) 171.7(5) yes
C(2) C(3) C(4) 117.2(6) no
C(4) C(5) C(6) 118.3(6) no
N(3) C(7) C(8) 122.2(5) no
C(8) C(9) C(10) 120.4(5) no
N(3) C(11) C(10) 123.7(5) no
N(4) Cu(2) N(6) 97.9(2) yes
N(4) Cu(2) C(12) 128.3(2) yes
N(6) Cu(2) C(12) 108.8(2) yes
Cu(2) N(5) C(13) 121.3(4) no
C(13) N(5) C(17) 118.1(5) no
Cu(2) N(6) C(22) 123.4(4) no
Cu(2) C(12) N(4) 174.4(4) yes
C(13) C(14) C(15) 119.2(8) no
C(15) C(16) C(17) 121.7(8) no
N(6) C(18) C(19) 123.3(8) no
C(19) C(20) C(21) 119.8(7) no
N(6) C(22) C(21) 129.7(9) no

loop_
_geom_bond_atom_site_label_1
_geom_bond_atom_site_label_2
_geom_bond_distance
_geom_bond_publ_flag
Cu(1) N(1) 1.953(3) yes
Cu(1) N(3) 2.096(4) yes
N(1) C(1) 1.159(5) yes
N(2) C(6) 1.327(7) no
N(3) C(11) 1.325(6) no
C(2) C(3) 1.389(13) no
C(4) C(5) 1.355(9) no
C(7) C(8) 1.407(7) no
C(9) C(10) 1.370(9) no
Cu(2) N(4) 1.956(5) yes
Cu(2) N(6) 2.170(4) yes
N(4) C(12) 1.162(7) yes
N(5) C(17) 1.346(9) no
N(6) C(22) 1.323(10) no
C(13) C(14) 1.389(8) no
C(15) C(16) 1.320(12) no
C(18) C(19) 1.365(10) no
C(20) C(21) 1.429(18) no
Cu(1) N(2) 2.201(5) yes
Cu(1) C(1) 1.886(4) yes
N(2) C(2) 1.294(7) no
N(3) C(7) 1.337(6) no
C(1) N(1) 1.159(5) no
C(3) C(4) 1.382(10) no
C(5) C(6) 1.381(12) no
C(8) C(9) 1.343(9) no
C(10) C(11) 1.388(7) no
Cu(2) N(5) 2.090(4) yes
Cu(2) C(12) 1.893(5) yes
N(5) C(13) 1.334(8) no
N(6) C(18) 1.347(9) no
C(12) N(4) 1.162(7) no
C(14) C(15) 1.395(15) no
C(16) C(17) 1.392(8) no
C(19) C(20) 1.401(17) no
C(21) C(22) 1.326(10) no
